data_7100280
loop_
_publ_author_name
'Janusz Lewinski'
'Maciej Dranka'
'Izabela Kraszewska'
'Witold Sliwinski'
'Iwona Justyniak'

_publ_section_title
;
Divergent Coordination Mode of Magnesium and Zinc Akyls
Supported by Pyrrolylaldiminate ligand.
;
_journal_name_full 'Chemical Communications'
_journal_paper_doi 10.1039/b509669c
_journal_year 2005
_chemical_formula_sum 'C12 H20 N2 Zn'
_chemical_formula_weight 257.69
_space_group_IT_number 14
_symmetry_cell_setting monoclinic
_symmetry_space_group_name_Hall '-P 2ybc'
_symmetry_space_group_name_H-M 'P 1 21/c 1'
_cell_angle_alpha 90.00
_cell_angle_beta 107.715(3)
_cell_angle_gamma 90.00
_cell_formula_units_Z 4
_cell_length_a 12.8805(7)
_cell_length_b 8.8359(5)
_cell_length_c 11.8961(6)
_cell_measurement_temperature 100(2)
_cell_volume 1289.71(12)
_diffrn_ambient_temperature 100(2)
_exptl_crystal_density_diffrn 1.327
_cod_original_sg_symbol_H-M 'P 21/c'
_cod_original_formula_sum 'C12 H20 N2 Zn1'
_cod_database_code 7100280

loop_
_symmetry_equiv_pos_as_xyz
'x, y, z'
'-x, y+1/2, -z+1/2'
'-x, -y, -z'
'x, -y-1/2, z-1/2'

loop_
_atom_site_label
_atom_site_type_symbol
_atom_site_fract_x
_atom_site_fract_y
_atom_site_fract_z
_atom_site_U_iso_or_equiv
_atom_site_adp_type
_atom_site_occupancy
_atom_site_symmetry_multiplicity
_atom_site_calc_flag
_atom_site_refinement_flags
_atom_site_disorder_assembly
_atom_site_disorder_group
Zn1 Zn 0.70464(3) 0.01837(4) 0.55812(3) 0.02154(14) Uani 1 1 d . . .
N1 N 0.57640(19) 0.0844(3) 0.60674(19) 0.0195(5) Uani 1 1 d . . .
N2 N 0.6804(2) 0.2288(3) 0.4740(2) 0.0215(6) Uani 1 1 d . . .
C1 C 0.5042(3) 0.0320(3) 0.6600(2) 0.0233(7) Uani 1 1 d . . .
H1 H 0.5132 -0.0584 0.7053 0.028 Uiso 1 1 calc R . .
C2 C 0.4150(2) 0.1290(3) 0.6390(3) 0.0245(7) Uani 1 1 d . . .
H2 H 0.3532 0.1167 0.6659 0.029 Uiso 1 1 calc R . .
C3 C 0.4346(2) 0.2480(3) 0.5705(3) 0.0254(7) Uani 1 1 d . . .
H3 H 0.3891 0.3332 0.5423 0.031 Uiso 1 1 calc R . .
C4 C 0.5336(2) 0.2168(3) 0.5521(3) 0.0220(7) Uani 1 1 d . . .
C5 C 0.5932(2) 0.2907(3) 0.4838(3) 0.0230(7) Uani 1 1 d . . .
H5 H 0.5685 0.3845 0.4461 0.028 Uiso 1 1 calc R . .
C6 C 0.7464(3) 0.3063(4) 0.4094(3) 0.0258(7) Uani 1 1 d . . .
H6 H 0.7042 0.3943 0.3655 0.031 Uiso 1 1 calc R . .
C7 C 0.8503(3) 0.3642(4) 0.4980(3) 0.0342(8) Uani 1 1 d . . .
H7A H 0.8317 0.4316 0.5545 0.051 Uiso 1 1 calc R . .
H7B H 0.8933 0.4199 0.4565 0.051 Uiso 1 1 calc R . .
H7C H 0.8928 0.2784 0.5404 0.051 Uiso 1 1 calc R . .
C8 C 0.7687(3) 0.1964(4) 0.3216(3) 0.0303(8) Uani 1 1 d . . .
H8A H 0.8082 0.1084 0.3637 0.045 Uiso 1 1 calc R . .
H8B H 0.8128 0.2465 0.2784 0.045 Uiso 1 1 calc R . .
H8C H 0.6994 0.1633 0.2658 0.045 Uiso 1 1 calc R . .
C9 C 0.8335(2) -0.1144(3) 0.6251(2) 0.0230(7) Uani 1 1 d . . .
C10 C 0.8051(3) -0.2265(4) 0.7084(3) 0.0397(9) Uani 1 1 d . . .
H10A H 0.7439 -0.2898 0.6639 0.059 Uiso 1 1 calc R . .
H10B H 0.7847 -0.1711 0.7699 0.059 Uiso 1 1 calc R . .
H10C H 0.8684 -0.2907 0.7450 0.059 Uiso 1 1 calc R . .
C11 C 0.9331(3) -0.0224(4) 0.6947(3) 0.0392(9) Uani 1 1 d . . .
H11A H 0.9152 0.0351 0.7568 0.059 Uiso 1 1 calc R . .
H11B H 0.9539 0.0476 0.6414 0.059 Uiso 1 1 calc R . .
H11C H 0.9939 -0.0912 0.7306 0.059 Uiso 1 1 calc R . .
C12 C 0.8661(3) -0.2022(4) 0.5307(3) 0.0304(8) Uani 1 1 d . . .
H12A H 0.9283 -0.2678 0.5685 0.046 Uiso 1 1 calc R . .
H12B H 0.8863 -0.1311 0.4777 0.046 Uiso 1 1 calc R . .
H12C H 0.8046 -0.2644 0.4853 0.046 Uiso 1 1 calc R . .

loop_
_atom_site_aniso_label
_atom_site_aniso_U_11
_atom_site_aniso_U_22
_atom_site_aniso_U_33
_atom_site_aniso_U_23
_atom_site_aniso_U_13
_atom_site_aniso_U_12
Zn1 0.0183(2) 0.0233(2) 0.0226(2) 0.00173(15) 0.00547(15) 0.00251(15)
N1 0.0191(13) 0.0217(13) 0.0170(12) -0.0042(10) 0.0044(10) -0.0029(11)
N2 0.0210(14) 0.0202(13) 0.0214(13) 0.0022(10) 0.0037(11) -0.0020(11)
C1 0.0288(18) 0.0225(15) 0.0176(14) -0.0054(12) 0.0057(13) -0.0025(13)
C2 0.0200(17) 0.0281(17) 0.0276(16) -0.0074(14) 0.0105(14) -0.0031(13)
C3 0.0219(17) 0.0209(16) 0.0323(17) -0.0053(13) 0.0063(14) 0.0009(13)
C4 0.0242(17) 0.0172(15) 0.0233(15) -0.0049(13) 0.0051(13) -0.0011(13)
C5 0.0222(17) 0.0180(15) 0.0252(16) -0.0005(12) 0.0020(13) -0.0017(13)
C6 0.0231(17) 0.0287(17) 0.0261(17) 0.0057(13) 0.0080(14) -0.0028(14)
C7 0.0284(19) 0.0366(19) 0.0379(19) 0.0007(16) 0.0103(16) -0.0104(16)
C8 0.035(2) 0.0311(18) 0.0277(17) 0.0036(14) 0.0135(15) -0.0041(15)
C9 0.0214(17) 0.0280(17) 0.0202(15) 0.0005(13) 0.0070(13) 0.0056(13)
C10 0.039(2) 0.048(2) 0.0334(19) 0.0175(17) 0.0127(17) 0.0179(18)
C11 0.0228(19) 0.046(2) 0.041(2) -0.0121(17) -0.0017(16) 0.0071(16)
C12 0.0266(18) 0.0355(19) 0.0291(17) 0.0002(14) 0.0087(15) 0.0086(15)

loop_
_geom_bond_atom_site_label_1
_geom_bond_atom_site_label_2
_geom_bond_distance
_geom_bond_site_symmetry_2
_geom_bond_publ_flag
Zn1 C9 1.990(3) . ?
Zn1 N1 1.996(2) . ?
Zn1 N2 2.089(2) . ?
N1 C1 1.356(4) . ?
N1 C4 1.370(4) . ?
N2 C5 1.286(4) . ?
N2 C6 1.477(4) . ?
C1 C2 1.394(4) . ?
C1 H1 0.9500 . ?
C2 C3 1.400(4) . ?
C2 H2 0.9500 . ?
C3 C4 1.386(4) . ?
C3 H3 0.9500 . ?
C4 C5 1.434(4) . ?
C5 H5 0.9500 . ?
C6 C8 1.517(4) . ?
C6 C7 1.518(4) . ?
C6 H6 1.0000 . ?
C7 H7A 0.9800 . ?
C7 H7B 0.9800 . ?
C7 H7C 0.9800 . ?
C8 H8A 0.9800 . ?
C8 H8B 0.9800 . ?
C8 H8C 0.9800 . ?
C9 C10 1.523(4) . ?
C9 C12 1.525(4) . ?
C9 C11 1.531(4) . ?
C10 H10A 0.9800 . ?
C10 H10B 0.9800 . ?
C10 H10C 0.9800 . ?
C11 H11A 0.9800 . ?
C11 H11B 0.9800 . ?
C11 H11C 0.9800 . ?
C12 H12A 0.9800 . ?
C12 H12B 0.9800 . ?
C12 H12C 0.9800 . ?
